data_7059742
loop_
_publ_author_name
'Petrasheuskaya, Tatsiana V.'
'Kiss, M\'arton A.'
'D\"om\"ot\"or, Orsolya'
'Holczbauer, Tam\'as'
'May, N\'ora V.'
'Spengler, Gabriella'
'Kincses, Annam\'aria'
'\<Cipak Ga\<sparovi\'c, Ana'
'Frank, \'Eva'
'Enyedy, \'Eva A.'

_publ_section_title
;
 Salicylaldehyde thiosemicarbazone copper complexes: impact of
 hybridization with estrone on cytotoxicity, solution stability and redox
 activity
;
_journal_issue 28
_journal_name_full 'New Journal of Chemistry'
_journal_page_first 12154
_journal_page_last 12168
_journal_paper_doi 10.1039/D0NJ01070G
_journal_volume 44
_journal_year 2020
_chemical_formula_moiety 'C12 H15 N3 O S'
_chemical_formula_sum 'C12 H15 N3 O S'
_chemical_formula_weight 249.33
_chemical_name_common '2-((1-hydroxy-5,6,7,8-tetrahydronaphthalen-2-yl)methylene)hydrazine-1-carbothioamide ''
_space_group_crystal_system monoclinic
_space_group_IT_number 14
_space_group_name_Hall '-P 2yn'
_space_group_name_H-M_alt 'P 1 21/n 1'
_atom_sites_solution_hydrogens mixed
_atom_sites_solution_primary difmap
_atom_sites_solution_secondary difmap
_audit_creation_method SHELXL-2014/7
_audit_update_record
;
2020-02-25 deposited with the CCDC.	2020-07-01 downloaded from the CCDC.
;
_cell_angle_alpha 90
_cell_angle_beta 102.518(7)
_cell_angle_gamma 90
_cell_formula_units_Z 4
_cell_length_a 8.8483(7)
_cell_length_b 10.5831(7)
_cell_length_c 13.2516(10)
_cell_measurement_reflns_used 8791
_cell_measurement_temperature 162(2)
_cell_measurement_theta_max 68.350
_cell_measurement_theta_min 3.415
_cell_volume 1211.41(16)
_computing_cell_refinement 'RAPID-AUTO (Rigaku Corp., Tokyo, Japan, 2015)'
_computing_data_collection 'RAPID-AUTO (Rigaku Corp., Tokyo, Japan, 2015)'
_computing_data_reduction 'RAPID-AUTO (Rigaku Corp., Tokyo, Japan, 2015)'
_computing_molecular_graphics 'MERCURY (Macrae et al., 2006)'
_computing_publication_material 'Spek, A.L. (2003). J.Appl.Cryst. 36,7-13.'
_computing_structure_refinement 'SHELXL-2014/7 (Sheldrick, 2014)'
_computing_structure_solution 'SHELXS-97 (Sheldrick, 2008)'
_diffrn_ambient_temperature 162(2)
_diffrn_detector_area_resol_mean 10.0000
_diffrn_measured_fraction_theta_full 0.990
_diffrn_measured_fraction_theta_max 0.990
_diffrn_measurement_device RAXIS-RAPID
_diffrn_measurement_method dtprofit.ref
_diffrn_radiation_detector RX
_diffrn_radiation_monochromator 'Graphite Monochromator'
_diffrn_radiation_source 'Sealed Tube'
_diffrn_radiation_type CuK\a
_diffrn_radiation_wavelength 1.54178
_diffrn_reflns_av_R_equivalents 0.0420
_diffrn_reflns_av_unetI/netI 0.0425
_diffrn_reflns_Laue_measured_fraction_full 0.990
_diffrn_reflns_Laue_measured_fraction_max 0.990
_diffrn_reflns_limit_h_max 10
_diffrn_reflns_limit_h_min -10
_diffrn_reflns_limit_k_max 12
_diffrn_reflns_limit_k_min -12
_diffrn_reflns_limit_l_max 15
_diffrn_reflns_limit_l_min -15
_diffrn_reflns_number 10216
_diffrn_reflns_point_group_measured_fraction_full 0.990
_diffrn_reflns_point_group_measured_fraction_max 0.990
_diffrn_reflns_theta_full 67.679
_diffrn_reflns_theta_max 68.206
_diffrn_reflns_theta_min 5.400
_exptl_absorpt_coefficient_mu 2.272
_exptl_absorpt_correction_T_max 0.960
_exptl_absorpt_correction_T_min 0.912
_exptl_absorpt_correction_type numerical
_exptl_absorpt_process_details
;
  NUMABS, Numerical Absorption correction Program (T.Higashi, 2011)
;
_exptl_crystal_colour colorless
_exptl_crystal_density_diffrn 1.367
_exptl_crystal_description prism
_exptl_crystal_F_000 528
_exptl_crystal_recrystallization_method 'Re-crystallisation from solvent: acetone'
_exptl_crystal_size_max 0.30
_exptl_crystal_size_mid 0.15
_exptl_crystal_size_min 0.15
_refine_diff_density_max 0.320
_refine_diff_density_min -0.202
_refine_diff_density_rms 0.052
_refine_ls_extinction_method none
_refine_ls_goodness_of_fit_ref 1.059
_refine_ls_hydrogen_treatment constr
_refine_ls_matrix_type full
_refine_ls_number_parameters 173
_refine_ls_number_reflns 2196
_refine_ls_number_restraints 0
_refine_ls_restrained_S_all 1.059
_refine_ls_R_factor_all 0.0557
_refine_ls_R_factor_gt 0.0452
_refine_ls_shift/su_max 0.000
_refine_ls_shift/su_mean 0.000
_refine_ls_structure_factor_coef Fsqd
_refine_ls_weighting_details 'w=1/[\s^2^(Fo^2^)+(0.0372P)^2^+1.2143P] where P=(Fo^2^+2Fc^2^)/3'
_refine_ls_weighting_scheme calc
_refine_ls_wR_factor_gt 0.1034
_refine_ls_wR_factor_ref 0.1079
_reflns_Friedel_coverage 0.000
_reflns_number_gt 1878
_reflns_number_total 2196
_reflns_threshold_expression 'I > 2\s(I)'
_cod_data_source_file d0nj01070g2.cif
_cod_data_source_block thnTSC
_cod_depositor_comments
;Adding full bibliography for 7059742--7059743.cif.

 Adding full bibliography for 7059742--7059743.cif.
;
_cod_original_sg_symbol_H-M 'P 21/n'
_cod_database_code 7059742
_shelx_shelxl_version_number 2014/7
_shelx_space_group_comment
;
The symmetry employed for this shelxl refinement is uniquely defined
by the following loop, which should always be used as a source of
symmetry information in preference to the above space-group names.
They are only intended as comments.
;

loop_
_space_group_symop_operation_xyz
'x, y, z'
'-x+1/2, y+1/2, -z+1/2'
'-x, -y, -z'
'x-1/2, -y-1/2, z-1/2'

loop_
_atom_site_label
_atom_site_type_symbol
_atom_site_fract_x
_atom_site_fract_y
_atom_site_fract_z
_atom_site_U_iso_or_equiv
_atom_site_adp_type
_atom_site_occupancy
_atom_site_site_symmetry_order
_atom_site_calc_flag
_atom_site_refinement_flags_posn
_atom_site_refinement_flags_adp
_atom_site_refinement_flags_occupancy
_atom_site_disorder_assembly
_atom_site_disorder_group
S1 S 0.68954(7) -0.04140(5) 0.13257(5) 0.0317(2) Uani 1 1 d . . . . .
O1 O 0.49134(17) 0.52642(14) 0.17760(12) 0.0261(4) Uani 1 1 d . . . . .
H1O H 0.5245 0.4489 0.1770 0.039 Uiso 1 1 d R U . . .
N1 N 0.4965(2) 0.29351(17) 0.09240(14) 0.0239(4) Uani 1 1 d . . . . .
N2 N 0.5355(2) 0.16907(16) 0.08196(15) 0.0255(5) Uani 1 1 d . . . . .
H2N H 0.4801 0.1241 0.0333 0.031 Uiso 1 1 d R U . . .
N3 N 0.7446(2) 0.18480(17) 0.21750(14) 0.0274(5) Uani 1 1 d . . . . .
H3A H 0.7244 0.2638 0.2222 0.033 Uiso 1 1 calc R U . . .
H3B H 0.8225 0.1517 0.2593 0.033 Uiso 1 1 calc R U . . .
C1 C 0.3648(3) 0.5471(2) 0.09973(17) 0.0216(5) Uani 1 1 d . . . . .
C2 C 0.3144(3) 0.4574(2) 0.02235(17) 0.0226(5) Uani 1 1 d . . . . .
C3 C 0.1877(3) 0.4893(2) -0.05693(18) 0.0283(5) Uani 1 1 d . . . . .
H3 H 0.1526 0.4319 -0.1099 0.034 Uiso 1 1 calc R U . . .
C4 C 0.1149(3) 0.6030(2) -0.05780(18) 0.0299(6) Uani 1 1 d . . . . .
H4 H 0.0334 0.6231 -0.1125 0.036 Uiso 1 1 calc R U . . .
C5 C 0.1614(3) 0.6898(2) 0.02251(19) 0.0281(5) Uani 1 1 d . . . . .
C6 C 0.0729(3) 0.8117(2) 0.0224(2) 0.0377(6) Uani 1 1 d . . . . .
H6A H -0.0270 0.7935 0.0382 0.045 Uiso 1 1 calc R U . A 1
H6B H 0.0545 0.8486 -0.0461 0.045 Uiso 1 1 calc R U . A 1
C7A C 0.1610(9) 0.9100(5) 0.1029(4) 0.0400(17) Uani 0.680(13) 1 d . . P B 1
H7A1 H 0.2449 0.9473 0.0766 0.048 Uiso 0.680(13) 1 calc R U P B 1
H7A2 H 0.0906 0.9770 0.1121 0.048 Uiso 0.680(13) 1 calc R U P B 1
C8A C 0.2260(7) 0.8478(6) 0.2062(5) 0.0380(15) Uani 0.680(13) 1 d . . P B 1
H8A1 H 0.2743 0.9108 0.2561 0.046 Uiso 0.680(13) 1 calc R U P B 1
H8A2 H 0.1434 0.8077 0.2321 0.046 Uiso 0.680(13) 1 calc R U P B 1
C7B C 0.0848(15) 0.8658(12) 0.1228(8) 0.036(3) Uani 0.320(13) 1 d . . P B 2
H7B1 H 0.0408 0.8098 0.1668 0.043 Uiso 0.320(13) 1 calc R U P B 2
H7B2 H 0.0315 0.9464 0.1181 0.043 Uiso 0.320(13) 1 calc R U P B 2
C8B C 0.2581(15) 0.8831(12) 0.1651(12) 0.038(3) Uani 0.320(13) 1 d . . P B 2
H8B1 H 0.2743 0.9347 0.2270 0.046 Uiso 0.320(13) 1 calc R U P B 2
H8B2 H 0.3027 0.9271 0.1144 0.046 Uiso 0.320(13) 1 calc R U P B 2
C9 C 0.3432(3) 0.7510(2) 0.1918(2) 0.0322(6) Uani 1 1 d . . . . .
H9A H 0.3723 0.7017 0.2547 0.039 Uiso 1 1 calc R U . B 1
H9B H 0.4352 0.7944 0.1814 0.039 Uiso 1 1 calc R U . B 1
C10 C 0.2883(3) 0.6621(2) 0.10225(18) 0.0243(5) Uani 1 1 d . . . . .
C11 C 0.3817(3) 0.3334(2) 0.02217(18) 0.0253(5) Uani 1 1 d . . . . .
H11 H 0.3399 0.2789 -0.0317 0.030 Uiso 1 1 calc R U . . .
C12 C 0.6558(3) 0.1141(2) 0.14571(17) 0.0232(5) Uani 1 1 d . . . . .

loop_
_atom_site_aniso_label
_atom_site_aniso_U_11
_atom_site_aniso_U_22
_atom_site_aniso_U_33
_atom_site_aniso_U_23
_atom_site_aniso_U_13
_atom_site_aniso_U_12
S1 0.0407(4) 0.0154(3) 0.0321(3) -0.0018(2) -0.0070(3) 0.0035(2)
O1 0.0268(8) 0.0188(8) 0.0288(9) -0.0005(7) -0.0024(7) 0.0036(7)
N1 0.0278(10) 0.0156(9) 0.0268(10) -0.0008(8) 0.0026(8) 0.0016(8)
N2 0.0317(11) 0.0137(9) 0.0266(10) -0.0024(8) -0.0033(8) 0.0011(8)
N3 0.0335(11) 0.0167(9) 0.0272(11) -0.0011(8) -0.0041(9) 0.0015(8)
C1 0.0229(11) 0.0199(11) 0.0213(11) 0.0038(9) 0.0036(9) -0.0006(9)
C2 0.0250(11) 0.0180(11) 0.0236(12) 0.0030(9) 0.0028(9) 0.0006(9)
C3 0.0327(13) 0.0260(12) 0.0232(12) 0.0007(10) -0.0003(10) -0.0008(10)
C4 0.0300(12) 0.0314(13) 0.0247(12) 0.0075(11) -0.0019(10) 0.0072(11)
C5 0.0298(13) 0.0240(12) 0.0307(13) 0.0075(11) 0.0073(10) 0.0074(10)
C6 0.0420(15) 0.0314(14) 0.0393(15) 0.0063(12) 0.0081(12) 0.0172(12)
C7A 0.054(4) 0.027(2) 0.040(3) 0.002(2) 0.013(2) 0.017(3)
C8A 0.047(3) 0.036(3) 0.032(3) -0.009(2) 0.010(2) 0.016(2)
C7B 0.039(7) 0.032(5) 0.040(5) 0.002(4) 0.017(4) 0.016(5)
C8B 0.040(6) 0.032(6) 0.042(8) -0.006(5) 0.008(5) 0.011(5)
C9 0.0385(14) 0.0225(13) 0.0342(14) -0.0038(11) 0.0046(11) 0.0052(10)
C10 0.0267(12) 0.0207(11) 0.0259(12) 0.0017(10) 0.0067(10) 0.0012(9)
C11 0.0297(12) 0.0194(11) 0.0248(12) -0.0012(9) 0.0015(10) -0.0017(10)
C12 0.0284(12) 0.0197(11) 0.0207(12) 0.0018(9) 0.0038(9) -0.0008(9)

loop_
_atom_type_symbol
_atom_type_description
_atom_type_scat_dispersion_real
_atom_type_scat_dispersion_imag
_atom_type_scat_source
C C 0.0181 0.0091 'International Tables Vol C Tables 4.2.6.8 and 6.1.1.4'
H H 0.0000 0.0000 'International Tables Vol C Tables 4.2.6.8 and 6.1.1.4'
N N 0.0311 0.0180 'International Tables Vol C Tables 4.2.6.8 and 6.1.1.4'
O O 0.0492 0.0322 'International Tables Vol C Tables 4.2.6.8 and 6.1.1.4'
S S 0.3331 0.5567 'International Tables Vol C Tables 4.2.6.8 and 6.1.1.4'

loop_
_geom_angle_atom_site_label_1
_geom_angle_atom_site_label_2
_geom_angle_atom_site_label_3
_geom_angle
_geom_angle_site_symmetry_1
_geom_angle_site_symmetry_3
_geom_angle_publ_flag
C1 O1 H1O 111.5 . . ?
C11 N1 N2 114.58(18) . . ?
C12 N2 N1 122.29(18) . . ?
C12 N2 H2N 118.5 . . ?
N1 N2 H2N 119.2 . . ?
C12 N3 H3A 120.0 . . ?
C12 N3 H3B 120.0 . . ?
H3A N3 H3B 120.0 . . ?
O1 C1 C10 116.34(19) . . ?
O1 C1 C2 121.64(19) . . ?
C10 C1 C2 122.0(2) . . ?
C1 C2 C3 117.5(2) . . ?
C1 C2 C11 123.6(2) . . ?
C3 C2 C11 118.8(2) . . ?
C4 C3 C2 121.2(2) . . ?
C4 C3 H3 119.4 . . ?
C2 C3 H3 119.4 . . ?
C3 C4 C5 120.8(2) . . ?
C3 C4 H4 119.6 . . ?
C5 C4 H4 119.6 . . ?
C10 C5 C4 119.6(2) . . ?
C10 C5 C6 120.8(2) . . ?
C4 C5 C6 119.6(2) . . ?
C7B C6 C5 114.1(4) . . ?
C5 C6 C7A 112.6(2) . . ?
C5 C6 H6A 109.1 . . ?
C7A C6 H6A 109.1 . . ?
C5 C6 H6B 109.1 . . ?
C7A C6 H6B 109.1 . . ?
H6A C6 H6B 107.8 . . ?
C8A C7A C6 111.2(5) . . ?
C8A C7A H7A1 109.4 . . ?
C6 C7A H7A1 109.4 . . ?
C8A C7A H7A2 109.4 . . ?
C6 C7A H7A2 109.4 . . ?
H7A1 C7A H7A2 108.0 . . ?
C9 C8A C7A 108.6(6) . . ?
C9 C8A H8A1 110.0 . . ?
C7A C8A H8A1 110.0 . . ?
C9 C8A H8A2 110.0 . . ?
C7A C8A H8A2 110.0 . . ?
H8A1 C8A H8A2 108.4 . . ?
C6 C7B C8B 104.8(12) . . ?
C6 C7B H7B1 110.8 . . ?
C8B C7B H7B1 110.8 . . ?
C6 C7B H7B2 110.8 . . ?
C8B C7B H7B2 110.8 . . ?
H7B1 C7B H7B2 108.9 . . ?
C7B C8B C9 111.5(11) . . ?
C7B C8B H8B1 109.3 . . ?
C9 C8B H8B1 109.3 . . ?
C7B C8B H8B2 109.3 . . ?
C9 C8B H8B2 109.3 . . ?
H8B1 C8B H8B2 108.0 . . ?
C8A C9 C10 114.4(3) . . ?
C10 C9 C8B 108.5(5) . . ?
C8A C9 H9A 108.7 . . ?
C10 C9 H9A 108.7 . . ?
C8A C9 H9B 108.7 . . ?
C10 C9 H9B 108.7 . . ?
H9A C9 H9B 107.6 . . ?
C1 C10 C5 118.6(2) . . ?
C1 C10 C9 119.2(2) . . ?
C5 C10 C9 122.2(2) . . ?
N1 C11 C2 123.9(2) . . ?
N1 C11 H11 118.1 . . ?
C2 C11 H11 118.1 . . ?
N3 C12 N2 118.3(2) . . ?
N3 C12 S1 122.22(17) . . ?
N2 C12 S1 119.48(17) . . ?

loop_
_geom_bond_atom_site_label_1
_geom_bond_atom_site_label_2
_geom_bond_distance
_geom_bond_site_symmetry_2
_geom_bond_publ_flag
S1 C12 1.689(2) . ?
O1 C1 1.366(3) . ?
O1 H1O 0.8724 . ?
N1 C11 1.291(3) . ?
N1 N2 1.376(2) . ?
N2 C12 1.340(3) . ?
N2 H2N 0.8639 . ?
N3 C12 1.326(3) . ?
N3 H3A 0.8600 . ?
N3 H3B 0.8600 . ?
C1 C10 1.396(3) . ?
C1 C2 1.398(3) . ?
C2 C3 1.402(3) . ?
C2 C11 1.441(3) . ?
C3 C4 1.363(3) . ?
C3 H3 0.9300 . ?
C4 C5 1.398(3) . ?
C4 H4 0.9300 . ?
C5 C10 1.396(3) . ?
C5 C6 1.509(3) . ?
C6 C7B 1.431(9) . ?
C6 C7A 1.571(6) . ?
C6 H6A 0.9700 . ?
C6 H6B 0.9700 . ?
C7A C8A 1.516(10) . ?
C7A H7A1 0.9700 . ?
C7A H7A2 0.9700 . ?
C8A C9 1.499(5) . ?
C8A H8A1 0.9700 . ?
C8A H8A2 0.9700 . ?
C7B C8B 1.52(2) . ?
C7B H7B1 0.9700 . ?
C7B H7B2 0.9700 . ?
C8B C9 1.591(11) . ?
C8B H8B1 0.9700 . ?
C8B H8B2 0.9700 . ?
C9 C10 1.510(3) . ?
C9 H9A 0.9700 . ?
C9 H9B 0.9700 . ?
C11 H11 0.9300 . ?

loop_
_geom_torsion_atom_site_label_1
_geom_torsion_atom_site_label_2
_geom_torsion_atom_site_label_3
_geom_torsion_atom_site_label_4
_geom_torsion
_geom_torsion_site_symmetry_1
_geom_torsion_site_symmetry_2
_geom_torsion_site_symmetry_3
_geom_torsion_site_symmetry_4
_geom_torsion_publ_flag
C11 N1 N2 C12 177.2(2) . . . . ?
O1 C1 C2 C3 -177.2(2) . . . . ?
C10 C1 C2 C3 3.3(3) . . . . ?
O1 C1 C2 C11 5.2(4) . . . . ?
C10 C1 C2 C11 -174.3(2) . . . . ?
C1 C2 C3 C4 -0.9(4) . . . . ?
C11 C2 C3 C4 176.8(2) . . . . ?
C2 C3 C4 C5 -2.2(4) . . . . ?
C3 C4 C5 C10 2.9(4) . . . . ?
C3 C4 C5 C6 -176.5(2) . . . . ?
C10 C5 C6 C7B -24.5(8) . . . . ?
C4 C5 C6 C7B 155.0(8) . . . . ?
C10 C5 C6 C7A 13.4(5) . . . . ?
C4 C5 C6 C7A -167.1(4) . . . . ?
C5 C6 C7A C8A -45.3(7) . . . . ?
C6 C7A C8A C9 63.2(8) . . . . ?
C5 C6 C7B C8B 56.9(14) . . . . ?
C6 C7B C8B C9 -70.3(17) . . . . ?
C7A C8A C9 C10 -49.1(8) . . . . ?
C7B C8B C9 C10 46.6(15) . . . . ?
O1 C1 C10 C5 177.9(2) . . . . ?
C2 C1 C10 C5 -2.6(3) . . . . ?
O1 C1 C10 C9 -3.4(3) . . . . ?
C2 C1 C10 C9 176.2(2) . . . . ?
C4 C5 C10 C1 -0.6(4) . . . . ?
C6 C5 C10 C1 178.9(2) . . . . ?
C4 C5 C10 C9 -179.3(2) . . . . ?
C6 C5 C10 C9 0.2(4) . . . . ?
C8A C9 C10 C1 -160.5(4) . . . . ?
C8B C9 C10 C1 169.6(7) . . . . ?
C8A C9 C10 C5 18.3(5) . . . . ?
C8B C9 C10 C5 -11.7(8) . . . . ?
N2 N1 C11 C2 175.3(2) . . . . ?
C1 C2 C11 N1 -1.1(4) . . . . ?
C3 C2 C11 N1 -178.6(2) . . . . ?
N1 N2 C12 N3 -3.8(3) . . . . ?
N1 N2 C12 S1 176.17(17) . . . . ?
